data_7217880
loop_
_publ_author_name
'Li, Xi-An'
'Li, Jia-Yuan'
'Yang, Bin'
'Yang, Shang-Dong'

_publ_section_title
;
 Catalyst-free three-component reaction to synthesize chiral \a-amino
 phosphine oxides
;
_journal_issue 75
_journal_name_full 'RSC Adv.'
_journal_page_first 39920
_journal_paper_doi 10.1039/C4RA05645K
_journal_volume 4
_journal_year 2014
_chemical_formula_moiety 'C26 H27 Br N O3 P'
_chemical_formula_sum 'C26 H27 Br N O3 P'
_chemical_formula_weight 512.36
_chemical_name_systematic
;
 ?
;
_space_group_crystal_system triclinic
_space_group_IT_number 2
_space_group_name_Hall '-P 1'
_space_group_name_H-M_alt 'P -1'
_symmetry_space_group_name_Hall '-P 1'
_symmetry_space_group_name_H-M 'P -1'
_atom_sites_solution_hydrogens geom
_atom_sites_solution_primary direct
_audit_creation_date 2014-04-29
_audit_creation_method
;
Olex2 1.2
(compiled 2014.03.20 svn.r2914 for OlexSys, GUI svn.r4816)
;
_cell_angle_alpha 104.059(9)
_cell_angle_beta 109.087(10)
_cell_angle_gamma 97.056(10)
_cell_formula_units_Z 2
_cell_length_a 9.4832(13)
_cell_length_b 11.2471(13)
_cell_length_c 12.8517(11)
_cell_measurement_reflns_used 2138
_cell_measurement_temperature 293.66(10)
_cell_measurement_theta_max 24.0390
_cell_measurement_theta_min 3.6300
_cell_volume 1225.6(3)
_computing_cell_refinement
;
CrysAlisPro, Agilent Technologies,
Version 1.171.36.28 (release 01-02-2013 CrysAlis171 .NET)
(compiled Feb  1 2013,16:14:44)
;
_computing_data_collection
;
CrysAlisPro, Agilent Technologies,
Version 1.171.36.28 (release 01-02-2013 CrysAlis171 .NET)
(compiled Feb  1 2013,16:14:44)
;
_computing_data_reduction
;
CrysAlisPro, Agilent Technologies,
Version 1.171.36.28 (release 01-02-2013 CrysAlis171 .NET)
(compiled Feb  1 2013,16:14:44)
;
_computing_molecular_graphics 'Olex2 (Dolomanov et al., 2009)'
_computing_publication_material 'Olex2 (Dolomanov et al., 2009)'
_computing_structure_refinement 'ShelXL (Sheldrick, 2008)'
_computing_structure_solution 'ShelXS (Sheldrick, 2008)'
_diffrn_ambient_temperature 293.66(10)
_diffrn_detector_area_resol_mean 16.0733
_diffrn_measured_fraction_theta_full 0.998
_diffrn_measured_fraction_theta_max 0.999
_diffrn_measurement_device_type 'SuperNova, Dual, Cu at zero, Eos'
_diffrn_measurement_method '\w scans'
_diffrn_orient_matrix_UB_11 -0.0646734000
_diffrn_orient_matrix_UB_12 0.0176834000
_diffrn_orient_matrix_UB_13 0.0102461000
_diffrn_orient_matrix_UB_21 -0.0328671000
_diffrn_orient_matrix_UB_22 -0.0639391000
_diffrn_orient_matrix_UB_23 -0.0104118000
_diffrn_orient_matrix_UB_31 0.0363586000
_diffrn_orient_matrix_UB_32 0.0064816000
_diffrn_orient_matrix_UB_33 0.0594921000
_diffrn_radiation_monochromator mirror
_diffrn_radiation_type MoK\a
_diffrn_radiation_wavelength 0.71073
_diffrn_reflns_av_R_equivalents 0.0505
_diffrn_reflns_av_unetI/netI 0.0790
_diffrn_reflns_Laue_measured_fraction_full 0.998
_diffrn_reflns_Laue_measured_fraction_max 0.999
_diffrn_reflns_limit_h_max 11
_diffrn_reflns_limit_h_min -11
_diffrn_reflns_limit_k_max 12
_diffrn_reflns_limit_k_min -13
_diffrn_reflns_limit_l_max 15
_diffrn_reflns_limit_l_min -15
_diffrn_reflns_number 8692
_diffrn_reflns_point_group_measured_fraction_full 0.998
_diffrn_reflns_point_group_measured_fraction_max 0.999
_diffrn_reflns_theta_full 25.500
_diffrn_reflns_theta_max 26.022
_diffrn_reflns_theta_min 2.965
_diffrn_source 'SuperNova (Mo) X-ray Source'
_exptl_absorpt_coefficient_mu 1.769
_exptl_absorpt_correction_T_max 1.00000
_exptl_absorpt_correction_T_min 0.60322
_exptl_absorpt_correction_type multi-scan
_exptl_absorpt_process_details
;
CrysAlisPro, Agilent Technologies,
Version 1.171.36.28 (release 01-02-2013 CrysAlis171 .NET)
(compiled Feb  1 2013,16:14:44)
Empirical absorption correction using spherical harmonics,
 implemented in SCALE3 ABSPACK scaling algorithm.
;
_exptl_crystal_density_diffrn 1.388
_exptl_crystal_F_000 528
_refine_diff_density_max 0.484
_refine_diff_density_min -0.822
_refine_diff_density_rms 0.070
_refine_ls_extinction_coef 0.0242(18)
_refine_ls_extinction_expression Fc^*^=kFc[1+0.001xFc^2^\l^3^/sin(2\q)]^-1/4^
_refine_ls_extinction_method SHELXL
_refine_ls_goodness_of_fit_ref 1.030
_refine_ls_hydrogen_treatment constr
_refine_ls_matrix_type full
_refine_ls_number_parameters 291
_refine_ls_number_reflns 4834
_refine_ls_number_restraints 0
_refine_ls_restrained_S_all 1.030
_refine_ls_R_factor_all 0.0848
_refine_ls_R_factor_gt 0.0538
_refine_ls_shift/su_max 0.000
_refine_ls_shift/su_mean 0.000
_refine_ls_structure_factor_coef Fsqd
_refine_ls_weighting_details
;
 w=1/[\s^2^(Fo^2^)+(0.0487P)^2^]
 where P=(Fo^2^+2Fc^2^)/3
;
_refine_ls_weighting_scheme calc
_refine_ls_wR_factor_gt 0.1105
_refine_ls_wR_factor_ref 0.1324
_reflns_Friedel_coverage 0.000
_reflns_number_gt 3346
_reflns_number_total 4834
_reflns_threshold_expression 'I > 2\s(I)'
_cod_data_source_file c4ra05645k2.cif
_cod_data_source_block lixian_0424
_cod_database_code 7217880
_shelxl_version_number 2013-2
_shelx_space_group_comment
;
The symmetry employed for this shelxl refinement is uniquely defined
by the following loop, which should always be used as a source of
symmetry information in preference to the above space-group names.
They are only intended as comments.
;
_reflns_odcompleteness_completeness 99.84
_reflns_odcompleteness_iscentric 1
_reflns_odcompleteness_theta 26.32
_olex2_refinement_description
;
1. Fixed Uiso
 At 1.2 times of:
  All C(H) groups, All C(H,H) groups
 At 1.5 times of:
  All C(H,H,H) groups
2.a Ternary CH refined with riding coordinates:
 C1(H1), C5(H5)
2.b Secondary CH2 refined with riding coordinates:
 C2(H2A,H2B), C3(H3A,H3B), C4(H4A,H4B), C13(H13A,H13B)
2.c Aromatic/amide H refined with riding coordinates:
 C8(H8), C9(H9), C10(H10), C11(H11), C16(H16), C17(H17), C18(H18), C19(H19),
 C20(H20), C22(H22), C23(H23), C24(H24), C25(H25), C26(H26)
2.d Idealised Me refined as rotating group:
 C14(H14A,H14B,H14C)
;

loop_
_space_group_symop_operation_xyz
'x, y, z'
'-x, -y, -z'

loop_
_atom_site_label
_atom_site_type_symbol
_atom_site_fract_x
_atom_site_fract_y
_atom_site_fract_z
_atom_site_U_iso_or_equiv
_atom_site_adp_type
_atom_site_occupancy
_atom_site_site_symmetry_order
_atom_site_calc_flag
_atom_site_refinement_flags_posn
Br1 Br -0.50873(5) -0.50983(4) -0.28588(3) 0.0623(2) Uani 1 1 d .
P1 P -0.77989(11) -0.83266(8) -0.24386(7) 0.0354(2) Uani 1 1 d .
O1 O -0.8426(5) -0.4307(3) -0.1726(2) 0.0891(13) Uani 1 1 d .
O2 O -0.8825(4) -0.3517(3) -0.3194(2) 0.0647(8) Uani 1 1 d .
O3 O -0.8757(3) -0.9580(2) -0.3187(2) 0.0472(7) Uani 1 1 d .
N1 N -0.9579(3) -0.6756(3) -0.3263(2) 0.0374(7) Uani 1 1 d .
C1 C -0.9808(4) -0.5664(3) -0.3670(3) 0.0417(9) Uani 1 1 d .
H1 H -0.9507 -0.5728 -0.4338 0.050 Uiso 1 1 calc R
C2 C -1.1549(5) -0.5750(5) -0.4036(4) 0.0648(12) Uani 1 1 d .
H2A H -1.1762 -0.5098 -0.3496 0.078 Uiso 1 1 calc R
H2B H -1.1972 -0.5658 -0.4801 0.078 Uiso 1 1 calc R
C3 C -1.2218(6) -0.7026(5) -0.4029(5) 0.0900(17) Uani 1 1 d .
H3A H -1.3089 -0.7448 -0.4739 0.108 Uiso 1 1 calc R
H3B H -1.2549 -0.6959 -0.3382 0.108 Uiso 1 1 calc R
C4 C -1.0958(5) -0.7739(4) -0.3920(4) 0.0611(12) Uani 1 1 d .
H4A H -1.1055 -0.8346 -0.3511 0.073 Uiso 1 1 calc R
H4B H -1.0964 -0.8172 -0.4673 0.073 Uiso 1 1 calc R
C5 C -0.8076(4) -0.7043(3) -0.3085(3) 0.0329(8) Uani 1 1 d .
H5 H -0.7344 -0.6294 -0.2505 0.039 Uiso 1 1 calc R
C6 C -0.7586(4) -0.7263(3) -0.4122(3) 0.0326(8) Uani 1 1 d .
C7 C -0.6362(4) -0.6484(3) -0.4156(3) 0.0376(8) Uani 1 1 d .
C8 C -0.5978(4) -0.6669(3) -0.5129(3) 0.0429(9) Uani 1 1 d .
H8 H -0.5149 -0.6130 -0.5125 0.051 Uiso 1 1 calc R
C9 C -0.6841(5) -0.7660(4) -0.6099(3) 0.0488(10) Uani 1 1 d .
H9 H -0.6608 -0.7781 -0.6761 0.059 Uiso 1 1 calc R
C10 C -0.8039(5) -0.8465(4) -0.6090(3) 0.0498(10) Uani 1 1 d .
H10 H -0.8608 -0.9141 -0.6741 0.060 Uiso 1 1 calc R
C11 C -0.8405(4) -0.8274(3) -0.5113(3) 0.0420(9) Uani 1 1 d .
H11 H -0.9217 -0.8833 -0.5117 0.050 Uiso 1 1 calc R
C12 C -0.8937(5) -0.4444(4) -0.2737(4) 0.0506(10) Uani 1 1 d .
C13 C -0.8099(6) -0.2253(4) -0.2399(4) 0.0755(15) Uani 1 1 d .
H13A H -0.8346 -0.2160 -0.1712 0.091 Uiso 1 1 calc R
H13B H -0.8500 -0.1641 -0.2764 0.091 Uiso 1 1 calc R
C14 C -0.6423(7) -0.2001(5) -0.2065(5) 0.0995(19) Uani 1 1 d .
H14A H -0.5984 -0.1152 -0.1574 0.149 Uiso 1 1 calc GR
H14B H -0.6177 -0.2118 -0.2745 0.149 Uiso 1 1 calc GR
H14C H -0.6017 -0.2570 -0.1658 0.149 Uiso 1 1 calc GR
C15 C -0.5795(4) -0.8304(3) -0.2105(3) 0.0398(9) Uani 1 1 d .
C16 C -0.5399(5) -0.9130(4) -0.2891(4) 0.0577(11) Uani 1 1 d .
H16 H -0.6160 -0.9678 -0.3558 0.069 Uiso 1 1 calc R
C17 C -0.3886(6) -0.9151(5) -0.2698(5) 0.0744(14) Uani 1 1 d .
H17 H -0.3629 -0.9705 -0.3237 0.089 Uiso 1 1 calc R
C18 C -0.2757(5) -0.8353(5) -0.1709(4) 0.0721(14) Uani 1 1 d .
H18 H -0.1736 -0.8375 -0.1572 0.087 Uiso 1 1 calc R
C19 C -0.3134(5) -0.7531(5) -0.0931(4) 0.0740(15) Uani 1 1 d .
H19 H -0.2368 -0.6987 -0.0264 0.089 Uiso 1 1 calc R
C20 C -0.4645(5) -0.7499(4) -0.1123(3) 0.0569(11) Uani 1 1 d .
H20 H -0.4891 -0.6930 -0.0588 0.068 Uiso 1 1 calc R
C21 C -0.8080(4) -0.7858(3) -0.1086(3) 0.0392(9) Uani 1 1 d .
C22 C -0.8171(6) -0.8764(4) -0.0534(4) 0.0666(13) Uani 1 1 d .
H22 H -0.8065 -0.9568 -0.0855 0.080 Uiso 1 1 calc R
C23 C -0.8419(7) -0.8480(5) 0.0490(4) 0.0806(16) Uani 1 1 d .
H23 H -0.8467 -0.9094 0.0856 0.097 Uiso 1 1 calc R
C24 C -0.8593(5) -0.7318(5) 0.0972(3) 0.0667(13) Uani 1 1 d .
H24 H -0.8765 -0.7139 0.1660 0.080 Uiso 1 1 calc R
C25 C -0.8514(5) -0.6416(4) 0.0436(3) 0.0637(13) Uani 1 1 d .
H25 H -0.8640 -0.5620 0.0758 0.076 Uiso 1 1 calc R
C26 C -0.8245(5) -0.6677(4) -0.0589(3) 0.0543(11) Uani 1 1 d .
H26 H -0.8176 -0.6052 -0.0941 0.065 Uiso 1 1 calc R

loop_
_atom_site_aniso_label
_atom_site_aniso_U_11
_atom_site_aniso_U_22
_atom_site_aniso_U_33
_atom_site_aniso_U_23
_atom_site_aniso_U_13
_atom_site_aniso_U_12
Br1 0.0578(3) 0.0492(3) 0.0638(3) 0.0016(2) 0.0239(2) -0.0177(2)
P1 0.0368(5) 0.0292(5) 0.0386(5) 0.0106(4) 0.0128(4) 0.0041(4)
O1 0.173(4) 0.0439(19) 0.0478(18) 0.0149(14) 0.039(2) 0.017(2)
O2 0.089(2) 0.0368(17) 0.0743(19) 0.0264(14) 0.0305(17) 0.0159(16)
O3 0.0497(17) 0.0305(14) 0.0521(14) 0.0100(11) 0.0120(12) -0.0003(12)
N1 0.0369(17) 0.0323(17) 0.0491(16) 0.0158(13) 0.0201(14) 0.0105(14)
C1 0.051(2) 0.038(2) 0.046(2) 0.0198(16) 0.0234(18) 0.0166(19)
C2 0.054(3) 0.074(3) 0.087(3) 0.044(3) 0.031(2) 0.033(3)
C3 0.047(3) 0.085(4) 0.155(5) 0.061(4) 0.037(3) 0.027(3)
C4 0.037(2) 0.055(3) 0.093(3) 0.024(2) 0.025(2) 0.011(2)
C5 0.0312(19) 0.0264(18) 0.0358(17) 0.0054(13) 0.0107(14) 0.0008(15)
C6 0.0295(18) 0.0293(19) 0.0379(18) 0.0119(14) 0.0103(15) 0.0059(15)
C7 0.037(2) 0.0295(19) 0.048(2) 0.0139(15) 0.0160(16) 0.0080(16)
C8 0.044(2) 0.041(2) 0.058(2) 0.0249(18) 0.0291(19) 0.0116(18)
C9 0.057(3) 0.059(3) 0.045(2) 0.0201(19) 0.0299(19) 0.027(2)
C10 0.049(3) 0.050(3) 0.043(2) 0.0051(18) 0.0167(18) 0.007(2)
C11 0.035(2) 0.038(2) 0.047(2) 0.0067(16) 0.0141(17) 0.0021(17)
C12 0.068(3) 0.038(2) 0.062(3) 0.0226(19) 0.035(2) 0.023(2)
C13 0.096(4) 0.035(3) 0.096(3) 0.024(2) 0.032(3) 0.016(3)
C14 0.108(5) 0.052(3) 0.132(5) 0.025(3) 0.044(4) 0.007(3)
C15 0.043(2) 0.035(2) 0.0427(19) 0.0152(16) 0.0150(17) 0.0100(17)
C16 0.054(3) 0.050(3) 0.067(3) 0.009(2) 0.025(2) 0.014(2)
C17 0.071(4) 0.067(3) 0.103(4) 0.024(3) 0.051(3) 0.032(3)
C18 0.043(3) 0.096(4) 0.088(3) 0.040(3) 0.026(3) 0.025(3)
C19 0.043(3) 0.103(4) 0.059(3) 0.017(3) 0.007(2) 0.008(3)
C20 0.045(3) 0.069(3) 0.049(2) 0.009(2) 0.0138(19) 0.011(2)
C21 0.035(2) 0.039(2) 0.0428(19) 0.0147(16) 0.0136(16) 0.0029(17)
C22 0.098(4) 0.055(3) 0.064(3) 0.029(2) 0.043(3) 0.020(3)
C23 0.110(5) 0.082(4) 0.066(3) 0.037(3) 0.045(3) 0.010(3)
C24 0.072(3) 0.084(4) 0.047(2) 0.019(2) 0.027(2) 0.013(3)
C25 0.080(3) 0.064(3) 0.053(2) 0.016(2) 0.028(2) 0.028(3)
C26 0.075(3) 0.049(3) 0.046(2) 0.0198(18) 0.026(2) 0.017(2)

loop_
_atom_type_symbol
_atom_type_description
_atom_type_scat_dispersion_real
_atom_type_scat_dispersion_imag
_atom_type_scat_source
C C 0.0033 0.0016 'International Tables Vol C Tables 4.2.6.8 and 6.1.1.4'
H H 0.0000 0.0000 'International Tables Vol C Tables 4.2.6.8 and 6.1.1.4'
N N 0.0061 0.0033 'International Tables Vol C Tables 4.2.6.8 and 6.1.1.4'
O O 0.0106 0.0060 'International Tables Vol C Tables 4.2.6.8 and 6.1.1.4'
Br Br -0.2901 2.4595 'International Tables Vol C Tables 4.2.6.8 and 6.1.1.4'
P P 0.1023 0.0942 'International Tables Vol C Tables 4.2.6.8 and 6.1.1.4'

loop_
_geom_angle_atom_site_label_1
_geom_angle_atom_site_label_2
_geom_angle_atom_site_label_3
_geom_angle
O3 P1 C5 115.17(14)
O3 P1 C15 111.24(16)
O3 P1 C21 112.17(16)
C15 P1 C5 103.05(16)
C15 P1 C21 107.47(16)
C21 P1 C5 107.10(16)
C12 O2 C13 117.3(3)
C4 N1 C1 107.4(3)
C4 N1 C5 120.4(3)
C5 N1 C1 115.0(3)
N1 C1 H1 110.0
N1 C1 C2 104.0(3)
N1 C1 C12 112.3(3)
C2 C1 H1 110.0
C12 C1 H1 110.0
C12 C1 C2 110.4(3)
C1 C2 H2A 110.6
C1 C2 H2B 110.6
H2A C2 H2B 108.7
C3 C2 C1 105.7(3)
C3 C2 H2A 110.6
C3 C2 H2B 110.6
C2 C3 H3A 110.6
C2 C3 H3B 110.6
C2 C3 C4 105.9(4)
H3A C3 H3B 108.7
C4 C3 H3A 110.6
C4 C3 H3B 110.6
N1 C4 C3 103.2(4)
N1 C4 H4A 111.1
N1 C4 H4B 111.1
C3 C4 H4A 111.1
C3 C4 H4B 111.1
H4A C4 H4B 109.1
P1 C5 H5 105.5
N1 C5 P1 112.7(2)
N1 C5 H5 105.5
N1 C5 C6 116.6(3)
C6 C5 P1 110.2(2)
C6 C5 H5 105.5
C7 C6 C5 123.3(3)
C7 C6 C11 116.6(3)
C11 C6 C5 120.1(3)
C6 C7 Br1 121.8(3)
C6 C7 C8 122.3(3)
C8 C7 Br1 115.8(3)
C7 C8 H8 120.4
C9 C8 C7 119.2(3)
C9 C8 H8 120.4
C8 C9 H9 120.0
C10 C9 C8 120.1(3)
C10 C9 H9 120.0
C9 C10 H10 119.9
C9 C10 C11 120.1(3)
C11 C10 H10 119.9
C6 C11 H11 119.2
C10 C11 C6 121.6(4)
C10 C11 H11 119.2
O1 C12 O2 123.7(4)
O1 C12 C1 125.8(4)
O2 C12 C1 110.5(3)
O2 C13 H13A 109.3
O2 C13 H13B 109.3
O2 C13 C14 111.4(4)
H13A C13 H13B 108.0
C14 C13 H13A 109.3
C14 C13 H13B 109.3
C13 C14 H14A 109.5
C13 C14 H14B 109.5
C13 C14 H14C 109.5
H14A C14 H14B 109.5
H14A C14 H14C 109.5
H14B C14 H14C 109.5
C16 C15 P1 117.6(3)
C20 C15 P1 123.8(3)
C20 C15 C16 118.6(4)
C15 C16 H16 119.7
C17 C16 C15 120.6(4)
C17 C16 H16 119.7
C16 C17 H17 120.0
C18 C17 C16 120.0(4)
C18 C17 H17 120.0
C17 C18 H18 120.1
C19 C18 C17 119.9(5)
C19 C18 H18 120.1
C18 C19 H19 119.8
C18 C19 C20 120.4(4)
C20 C19 H19 119.8
C15 C20 H20 119.7
C19 C20 C15 120.5(4)
C19 C20 H20 119.7
C22 C21 P1 117.2(3)
C26 C21 P1 124.4(3)
C26 C21 C22 118.4(3)
C21 C22 H22 119.9
C23 C22 C21 120.3(4)
C23 C22 H22 119.9
C22 C23 H23 119.4
C24 C23 C22 121.1(5)
C24 C23 H23 119.4
C23 C24 H24 120.3
C23 C24 C25 119.3(4)
C25 C24 H24 120.3
C24 C25 H25 119.8
C24 C25 C26 120.5(4)
C26 C25 H25 119.8
C21 C26 C25 120.4(4)
C21 C26 H26 119.8
C25 C26 H26 119.8

loop_
_geom_bond_atom_site_label_1
_geom_bond_atom_site_label_2
_geom_bond_distance
Br1 C7 1.904(3)
P1 O3 1.481(2)
P1 C5 1.837(3)
P1 C15 1.801(4)
P1 C21 1.806(3)
O1 C12 1.191(4)
O2 C12 1.324(4)
O2 C13 1.461(5)
N1 C1 1.460(4)
N1 C4 1.454(5)
N1 C5 1.457(4)
C1 H1 0.9800
C1 C2 1.545(5)
C1 C12 1.509(5)
C2 H2A 0.9700
C2 H2B 0.9700
C2 C3 1.500(7)
C3 H3A 0.9700
C3 H3B 0.9700
C3 C4 1.506(6)
C4 H4A 0.9700
C4 H4B 0.9700
C5 H5 0.9800
C5 C6 1.525(4)
C6 C7 1.385(5)
C6 C11 1.397(4)
C7 C8 1.389(5)
C8 H8 0.9300
C8 C9 1.379(5)
C9 H9 0.9300
C9 C10 1.368(5)
C10 H10 0.9300
C10 C11 1.384(5)
C11 H11 0.9300
C13 H13A 0.9700
C13 H13B 0.9700
C13 C14 1.475(7)
C14 H14A 0.9600
C14 H14B 0.9600
C14 H14C 0.9600
C15 C16 1.381(5)
C15 C20 1.379(5)
C16 H16 0.9300
C16 C17 1.378(6)
C17 H17 0.9300
C17 C18 1.373(6)
C18 H18 0.9300
C18 C19 1.361(6)
C19 H19 0.9300
C19 C20 1.378(6)
C20 H20 0.9300
C21 C22 1.385(5)
C21 C26 1.379(5)
C22 H22 0.9300
C22 C23 1.380(6)
C23 H23 0.9300
C23 C24 1.359(7)
C24 H24 0.9300
C24 C25 1.366(6)
C25 H25 0.9300
C25 C26 1.392(5)
C26 H26 0.9300

loop_
_geom_torsion_atom_site_label_1
_geom_torsion_atom_site_label_2
_geom_torsion_atom_site_label_3
_geom_torsion_atom_site_label_4
_geom_torsion
Br1 C7 C8 C9 179.5(3)
P1 C5 C6 C7 -114.8(3)
P1 C5 C6 C11 66.6(4)
P1 C15 C16 C17 179.1(4)
P1 C15 C20 C19 -179.6(4)
P1 C21 C22 C23 -178.6(4)
P1 C21 C26 C25 177.6(3)
O3 P1 C5 N1 67.7(3)
O3 P1 C5 C6 -64.4(3)
O3 P1 C15 C16 27.4(4)
O3 P1 C15 C20 -153.7(3)
O3 P1 C21 C22 42.5(4)
O3 P1 C21 C26 -135.8(3)
N1 C1 C2 C3 -11.0(5)
N1 C1 C12 O1 -17.7(6)
N1 C1 C12 O2 163.1(3)
N1 C5 C6 C7 115.1(4)
N1 C5 C6 C11 -63.4(4)
C1 N1 C4 C3 -38.6(4)
C1 N1 C5 P1 174.3(2)
C1 N1 C5 C6 -56.8(4)
C1 C2 C3 C4 -11.8(6)
C2 C1 C12 O1 97.8(5)
C2 C1 C12 O2 -81.4(4)
C2 C3 C4 N1 30.3(5)
C4 N1 C1 C2 31.0(4)
C4 N1 C1 C12 150.3(3)
C4 N1 C5 P1 -54.7(4)
C4 N1 C5 C6 74.2(4)
C5 P1 C15 C16 -96.6(3)
C5 P1 C15 C20 82.4(3)
C5 P1 C21 C22 169.8(3)
C5 P1 C21 C26 -8.5(4)
C5 N1 C1 C2 168.0(3)
C5 N1 C1 C12 -72.7(4)
C5 N1 C4 C3 -172.8(4)
C5 C6 C7 Br1 3.6(5)
C5 C6 C7 C8 -177.0(3)
C5 C6 C11 C10 176.8(4)
C6 C7 C8 C9 0.0(6)
C7 C6 C11 C10 -1.8(5)
C7 C8 C9 C10 -1.4(6)
C8 C9 C10 C11 1.1(6)
C9 C10 C11 C6 0.5(6)
C11 C6 C7 Br1 -177.9(2)
C11 C6 C7 C8 1.6(5)
C12 O2 C13 C14 86.4(5)
C12 C1 C2 C3 -131.6(4)
C13 O2 C12 O1 -3.2(6)
C13 O2 C12 C1 176.1(4)
C15 P1 C5 N1 -171.0(2)
C15 P1 C5 C6 56.9(3)
C15 P1 C21 C22 -80.0(4)
C15 P1 C21 C26 101.7(4)
C15 C16 C17 C18 0.7(7)
C16 C15 C20 C19 -0.6(6)
C16 C17 C18 C19 -1.0(8)
C17 C18 C19 C20 0.5(8)
C18 C19 C20 C15 0.3(7)
C20 C15 C16 C17 0.1(6)
C21 P1 C5 N1 -57.8(3)
C21 P1 C5 C6 170.1(2)
C21 P1 C15 C16 150.5(3)
C21 P1 C15 C20 -30.5(4)
C21 C22 C23 C24 0.7(8)
C22 C21 C26 C25 -0.7(6)
C22 C23 C24 C25 -0.3(8)
C23 C24 C25 C26 -0.5(8)
C24 C25 C26 C21 1.0(7)
C26 C21 C22 C23 -0.1(7)
